data_7059548
loop_
_publ_author_name
'Dhankhar, Sandeep Singh'
'Nagaraja, C. M.'

_publ_section_title
;
 Construction of 3D lanthanide based MOFs with pores decorated with basic
 imidazole groups for selective capture and chemical fixation of CO2
;
_journal_issue 21
_journal_name_full 'New Journal of Chemistry'
_journal_page_first 9090
_journal_page_last 9096
_journal_paper_doi 10.1039/D0NJ01448F
_journal_volume 44
_journal_year 2020
_chemical_formula_moiety 'C33 H18 N6 O14 Sm2'
_chemical_formula_sum 'C33 H18 N6 O14 Sm2'
_chemical_formula_weight 1023.23
_space_group_crystal_system triclinic
_space_group_IT_number 1
_space_group_name_Hall 'P 1'
_space_group_name_H-M_alt 'P 1'
_atom_sites_solution_hydrogens geom
_audit_creation_method SHELXL-2014/7
_audit_update_record
;
2020-04-26 deposited with the CCDC.	2020-04-30 downloaded from the CCDC.
;
_cell_angle_alpha 85.8910(10)
_cell_angle_beta 69.8010(10)
_cell_angle_gamma 78.7320(10)
_cell_formula_units_Z 1
_cell_length_a 9.6157(3)
_cell_length_b 11.5773(3)
_cell_length_c 11.7190(3)
_cell_measurement_reflns_used 11730
_cell_measurement_temperature 298(2)
_cell_measurement_theta_max 28.3
_cell_measurement_theta_min 2.3
_cell_volume 1200.76(6)
_computing_cell_refinement 'APEX2 (Bruker, 2014.3);SAINT (Bruker, 2014)'
_computing_data_collection 'APEX2 (Bruker, 2014.3)'
_computing_data_reduction 'SHELXL-2014/7 (Sheldrick, 2014)'
_computing_molecular_graphics 'Diamond, Platon'
_computing_publication_material 'SHELXL-2014/7 (Sheldrick, 2014)'
_computing_structure_refinement 'SHELXL-2014/7 (Sheldrick, 2014)'
_computing_structure_solution 'SHELXL-2014/7 (Sheldrick, 2014)'
_diffrn_ambient_temperature 298(2)
_diffrn_measured_fraction_theta_full 0.997
_diffrn_measured_fraction_theta_max 0.995
_diffrn_measurement_device_type 'Bruker D8 Venture PHOTON 100 CMOS diffractometer'
_diffrn_measurement_method 'omega and phi scans'
_diffrn_radiation_type MoK\a
_diffrn_radiation_wavelength 0.71073
_diffrn_reflns_av_R_equivalents 0.0199
_diffrn_reflns_av_unetI/netI 0.0289
_diffrn_reflns_Laue_measured_fraction_full 0.997
_diffrn_reflns_Laue_measured_fraction_max 0.995
_diffrn_reflns_limit_h_max 12
_diffrn_reflns_limit_h_min -12
_diffrn_reflns_limit_k_max 15
_diffrn_reflns_limit_k_min -15
_diffrn_reflns_limit_l_max 15
_diffrn_reflns_limit_l_min -15
_diffrn_reflns_number 23868
_diffrn_reflns_point_group_measured_fraction_full 0.997
_diffrn_reflns_point_group_measured_fraction_max 0.995
_diffrn_reflns_theta_full 25.242
_diffrn_reflns_theta_max 28.306
_diffrn_reflns_theta_min 2.295
_diffrn_source 'fine-focus sealed tube'
_exptl_absorpt_coefficient_mu 2.479
_exptl_absorpt_correction_T_max 0.7457
_exptl_absorpt_correction_T_min 0.6122
_exptl_absorpt_correction_type multi-scan
_exptl_absorpt_process_details Sadabs
_exptl_crystal_colour white
_exptl_crystal_density_diffrn 1.415
_exptl_crystal_density_method 'not measured'
_exptl_crystal_description rectangular
_exptl_crystal_F_000 494
_exptl_crystal_size_max 0.27
_exptl_crystal_size_mid 0.21
_exptl_crystal_size_min 0.16
_refine_diff_density_max 1.470
_refine_diff_density_min -0.478
_refine_diff_density_rms 0.082
_refine_ls_abs_structure_details
;
 Refined as an inversion twin.
;
_refine_ls_abs_structure_Flack 0.375(15)
_refine_ls_extinction_method none
_refine_ls_goodness_of_fit_ref 0.596
_refine_ls_hydrogen_treatment constr
_refine_ls_matrix_type full
_refine_ls_number_parameters 497
_refine_ls_number_reflns 11730
_refine_ls_number_restraints 3
_refine_ls_restrained_S_all 0.596
_refine_ls_R_factor_all 0.0214
_refine_ls_R_factor_gt 0.0204
_refine_ls_shift/su_max 0.024
_refine_ls_shift/su_mean 0.002
_refine_ls_structure_factor_coef Fsqd
_refine_ls_weighting_details 'w=1/[\s^2^(Fo^2^)+(0.0758P)^2^+2.6573P] where P=(Fo^2^+2Fc^2^)/3'
_refine_ls_weighting_scheme calc
_refine_ls_wR_factor_gt 0.0622
_refine_ls_wR_factor_ref 0.0636
_reflns_Friedel_coverage 1.000
_reflns_Friedel_fraction_full 0.997
_reflns_Friedel_fraction_max 0.995
_reflns_number_gt 11278
_reflns_number_total 11730
_reflns_threshold_expression 'I > 2\s(I)'
_cod_data_source_file d0nj01448f2.cif
_cod_data_source_block MOF2
_cod_depositor_comments
;Adding full bibliography for 7059546--7059549.cif.

 Adding full bibliography for 7059546--7059549.cif.
;
_cod_database_code 7059548
_shelx_shelxl_version_number 2014/7
_shelx_space_group_comment
;
The symmetry employed for this shelxl refinement is uniquely defined
by the following loop, which should always be used as a source of
symmetry information in preference to the above space-group names.
They are only intended as comments.
;
_exptl_absorpt_special_details
;
 ?
;

loop_
_space_group_symop_operation_xyz
'x, y, z'

loop_
_atom_site_label
_atom_site_type_symbol
_atom_site_fract_x
_atom_site_fract_y
_atom_site_fract_z
_atom_site_U_iso_or_equiv
_atom_site_adp_type
_atom_site_occupancy
_atom_site_site_symmetry_order
_atom_site_calc_flag
_atom_site_refinement_flags_posn
_atom_site_refinement_flags_adp
_atom_site_refinement_flags_occupancy
_atom_site_disorder_assembly
_atom_site_disorder_group
Sm2 Sm 0.76346(2) 0.14821(2) 0.99393(2) 0.01812(7) Uani 1 1 d . . . . .
Sm1 Sm 0.37315(2) 0.37904(2) 1.18203(2) 0.02037(8) Uani 1 1 d . . . . .
O5 O 0.3909(8) 0.3716(7) 0.9653(5) 0.0392(16) Uani 1 1 d . . . . .
O3 O 0.5031(7) 0.1639(5) 1.1033(5) 0.0291(12) Uani 1 1 d . . . . .
C9 C 0.7505(15) -0.2252(10) 0.9804(12) 0.032(3) Uani 1 1 d . . . . .
C7 C 0.6723(15) -0.3834(11) 0.9340(12) 0.033(3) Uani 1 1 d . . . . .
H7 H 0.6152 -0.4117 0.8961 0.039 Uiso 1 1 calc R U . . .
C10 C 0.7534(15) -0.0898(10) 0.9893(12) 0.029(2) Uani 1 1 d . . . . .
O4 O 0.6381(7) 0.3665(5) 1.0471(5) 0.0286(12) Uani 1 1 d . . . . .
O2 O 0.6956(9) -0.0245(6) 0.9167(6) 0.0395(17) Uani 1 1 d . . . . .
C15 C 0.3068(13) -0.1745(11) 1.1247(12) 0.035(3) Uani 1 1 d . . . . .
H15 H 0.2556 -0.2031 1.0816 0.042 Uiso 1 1 calc R U . . .
O1 O 0.8028(9) -0.0572(5) 1.0566(7) 0.0377(15) Uani 1 1 d . . . . .
C1 C 0.0552(12) 0.5012(8) 1.1110(11) 0.047(3) Uani 1 1 d . . . . .
H1 H 0.1177 0.5492 1.0595 0.056 Uiso 1 1 calc R U . . .
C13 C 1.1530(15) 0.1456(14) 0.9279(13) 0.071(4) Uani 1 1 d . . . . .
H13 H 1.1518 0.2076 0.8729 0.085 Uiso 1 1 calc R U . . .
O9 O 0.7458(9) 0.1662(6) 1.2007(6) 0.0402(16) Uani 1 1 d . . . . .
O7 O 0.2101(6) 0.4277(5) 1.3825(5) 0.0532(13) Uani 1 1 d . . . . .
N1 N 0.0988(10) 0.4201(8) 1.1801(9) 0.0398(19) Uani 1 1 d . . . . .
O6 O 0.4540(8) 0.5541(6) 1.2445(6) 0.0361(15) Uani 1 1 d . . . . .
C8 C 0.6726(14) -0.2701(12) 0.9246(12) 0.046(3) Uani 1 1 d . . . . .
H8 H 0.6201 -0.2219 0.8804 0.055 Uiso 1 1 calc R U . . .
N2 N -0.0908(8) 0.5086(6) 1.1216(6) 0.0258(14) Uani 1 1 d . . . . .
N4 N 1.2234(11) 0.0210(7) 1.0483(8) 0.041(2) Uani 1 1 d . . . . .
C20 C 0.3807(15) 0.1234(10) 1.1784(11) 0.034(3) Uani 1 1 d . . . . .
C14 C 0.3071(14) -0.0594(11) 1.1245(12) 0.035(3) Uani 1 1 d . . . . .
C12 C 1.2783(17) 0.0970(13) 0.9552(13) 0.074(4) Uani 1 1 d . . . . .
H12 H 1.3760 0.1114 0.9200 0.088 Uiso 1 1 calc R U . . .
C4 C 0.8320(11) 0.5768(8) 1.0611(8) 0.0191(18) Uani 1 1 d . . . . .
C5 C 0.7520(10) 0.5296(9) 0.9975(9) 0.0178(19) Uani 1 1 d . . . . .
C16 C 0.3870(14) -0.0122(9) 1.1782(12) 0.035(3) Uani 1 1 d . . . . .
N3 N 1.0301(9) 0.0971(8) 0.9864(8) 0.043(2) Uani 1 1 d . . . . .
O8 O 0.5210(8) 0.2879(5) 1.3009(5) 0.0386(13) Uani 1 1 d . . . . .
C27 C 0.6445(6) 0.2204(4) 1.2954(4) 0.0271(9) Uani 1 1 d . . . . .
C3 C -0.1425(10) 0.4271(7) 1.2109(8) 0.0307(16) Uani 1 1 d . . . . .
H3 H -0.2396 0.4105 1.2398 0.037 Uiso 1 1 calc R U . . .
C6 C 0.7517(10) 0.4039(7) 0.9992(8) 0.0169(19) Uani 1 1 d . . . . .
C2 C -0.0284(11) 0.3766(8) 1.2483(9) 0.041(2) Uani 1 1 d . . . . .
H2 H -0.0339 0.3210 1.3103 0.049 Uiso 1 1 calc R U . . .
C19 C 0.3796(12) -0.2487(10) 1.1862(10) 0.023(2) Uani 1 1 d . . . . .
C18 C 0.4604(11) -0.2016(7) 1.2471(9) 0.025(2) Uani 1 1 d . . . . .
H18 H 0.5123 -0.2519 1.2904 0.030 Uiso 1 1 calc R U . . .
C17 C 0.4637(15) -0.0761(10) 1.2432(12) 0.030(2) Uani 1 1 d . . . . .
H17 H 0.5153 -0.0434 1.2829 0.036 Uiso 1 1 calc R U . . .
C11 C 1.0769(10) 0.0254(9) 1.0668(8) 0.037(2) Uani 1 1 d . . . . .
H11 H 1.0150 -0.0160 1.1278 0.044 Uiso 1 1 calc R U . . .
O10 O 0.8694(8) 0.3317(5) 0.9444(7) 0.0374(15) Uani 1 1 d . . . . .
O11 O 0.2665(8) 0.1842(6) 1.2417(7) 0.0400(16) Uani 1 1 d . . . . .
C23 C 0.6776(6) 0.2073(5) 1.4125(5) 0.0309(10) Uani 1 1 d . . . . .
C24 C 0.7904(7) 0.1200(5) 1.4276(5) 0.0372(12) Uani 1 1 d . . . . .
H24 H 0.8485 0.0687 1.3641 0.045 Uiso 1 1 calc R U . . .
C22 C 0.5887(9) 0.2841(6) 1.5096(6) 0.0443(16) Uani 1 1 d . . . . .
H22 H 0.5097 0.3410 1.5015 0.053 Uiso 1 1 calc R U . . .
C25 C 0.8178(7) 0.1083(5) 1.5383(5) 0.0356(12) Uani 1 1 d . . . . .
C26 C 0.6200(10) 0.2741(6) 1.6164(6) 0.0474(17) Uani 1 1 d . . . . .
H26 H 0.5640 0.3270 1.6789 0.057 Uiso 1 1 calc R U . . .
C28 C 0.7345(7) 0.1860(5) 1.6334(5) 0.0334(11) Uani 1 1 d . . . . .
C29 C 0.8338(13) -0.2992(9) 1.0522(11) 0.029(3) Uani 1 1 d . . . . .
H29 H 0.8863 -0.2662 1.0909 0.035 Uiso 1 1 calc R U . . .
N5 N 0.9302(7) 0.0102(6) 1.5491(5) 0.0511(14) Uani 1 1 d . . . . .
C30 C 0.9058(10) -0.0738(7) 1.6347(7) 0.062(2) Uani 1 1 d . . . . .
H30 H 0.8174 -0.0745 1.7004 0.074 Uiso 1 1 calc R U . . .
C31 C 1.0672(16) -0.0274(15) 1.4699(9) 0.144(8) Uani 1 1 d . . . . .
H31 H 1.1068 0.0070 1.3942 0.172 Uiso 1 1 calc R U . . .
N6 N 1.0294(15) -0.1558(10) 1.6097(9) 0.133(6) Uani 1 1 d . . . . .
C32 C 1.1349(16) -0.1133(15) 1.5093(11) 0.148(8) Uani 1 1 d . . . . .
H32 H 1.2374 -0.1442 1.4779 0.178 Uiso 1 1 calc R U . . .
C34 C 0.7567(6) 0.1826(5) 0.7556(5) 0.0298(10) Uani 1 1 d . . . . .
O14 O 0.6431(8) 0.2239(5) 0.8455(5) 0.0375(13) Uani 1 1 d . . . . .
O12 O 0.8831(5) 0.1402(4) 0.7659(4) 0.0373(10) Uani 1 1 d . . . . .
C33 C 0.3862(14) 0.6273(10) 1.1915(11) 0.027(2) Uani 1 1 d . . . . .
O15 O 0.3154(9) 0.5850(6) 1.1270(7) 0.0432(17) Uani 1 1 d . . . . .

loop_
_atom_site_aniso_label
_atom_site_aniso_U_11
_atom_site_aniso_U_22
_atom_site_aniso_U_33
_atom_site_aniso_U_23
_atom_site_aniso_U_13
_atom_site_aniso_U_12
Sm2 0.02618(18) 0.01214(14) 0.01955(14) 0.00113(10) -0.01256(12) -0.00317(12)
Sm1 0.02454(18) 0.01379(16) 0.02525(16) 0.00060(12) -0.01196(13) -0.00298(13)
O5 0.045(4) 0.050(4) 0.022(3) -0.005(2) -0.015(2) 0.000(3)
O3 0.034(3) 0.023(2) 0.029(2) 0.0028(17) -0.0030(19) -0.0160(19)
C9 0.038(5) 0.014(4) 0.044(5) 0.002(3) -0.016(4) -0.001(3)
C7 0.038(5) 0.027(5) 0.042(5) -0.005(4) -0.028(4) -0.001(4)
C10 0.036(5) 0.006(3) 0.044(5) 0.000(3) -0.010(4) -0.004(3)
O4 0.033(3) 0.017(2) 0.028(2) -0.0044(16) 0.0020(18) -0.0076(18)
O2 0.070(5) 0.017(3) 0.039(3) 0.003(2) -0.032(3) -0.001(3)
C15 0.035(6) 0.038(6) 0.047(6) 0.006(4) -0.030(5) -0.013(5)
O1 0.051(3) 0.011(2) 0.065(4) 0.004(2) -0.038(3) -0.006(2)
C1 0.041(6) 0.025(4) 0.092(7) 0.013(4) -0.043(5) -0.013(4)
C13 0.049(6) 0.096(10) 0.081(8) 0.039(7) -0.047(6) -0.013(6)
O9 0.060(4) 0.034(3) 0.030(3) 0.001(2) -0.027(3) 0.004(3)
O7 0.047(3) 0.063(4) 0.045(3) -0.013(3) -0.008(2) -0.007(3)
N1 0.035(4) 0.038(4) 0.066(5) 0.012(3) -0.038(4) -0.015(3)
O6 0.052(4) 0.021(3) 0.043(3) 0.003(2) -0.022(3) -0.015(3)
C8 0.041(7) 0.043(7) 0.048(6) -0.015(5) -0.010(5) -0.003(5)
N2 0.023(3) 0.023(3) 0.036(3) 0.004(3) -0.013(3) -0.008(3)
N4 0.049(5) 0.023(4) 0.063(5) 0.013(3) -0.035(4) -0.010(3)
C20 0.049(7) 0.028(6) 0.040(5) 0.014(4) -0.028(5) -0.018(5)
C14 0.035(5) 0.024(4) 0.054(5) 0.012(3) -0.029(4) -0.003(3)
C12 0.063(8) 0.087(9) 0.090(9) 0.057(7) -0.044(7) -0.045(7)
C4 0.020(4) 0.009(3) 0.029(4) 0.002(2) -0.008(3) -0.006(2)
C5 0.014(3) 0.018(4) 0.027(4) 0.001(3) -0.013(3) -0.004(3)
C16 0.044(6) 0.006(3) 0.048(5) 0.001(3) -0.005(4) -0.006(3)
N3 0.032(4) 0.036(4) 0.056(4) 0.025(3) -0.013(3) -0.004(3)
O8 0.054(3) 0.032(2) 0.038(3) -0.005(2) -0.033(3) 0.006(2)
C27 0.038(3) 0.027(2) 0.025(2) 0.0061(17) -0.0205(19) -0.0094(19)
C3 0.030(4) 0.029(4) 0.041(4) 0.013(3) -0.021(3) -0.013(3)
C6 0.015(4) 0.004(3) 0.028(4) -0.004(3) -0.003(3) 0.001(3)
C2 0.036(4) 0.033(4) 0.060(5) 0.028(4) -0.021(4) -0.023(3)
C19 0.024(4) 0.017(4) 0.033(4) -0.003(3) -0.013(3) -0.009(3)
C18 0.037(5) 0.007(3) 0.044(5) 0.014(3) -0.030(4) -0.007(3)
C17 0.041(5) 0.005(3) 0.050(5) 0.002(3) -0.020(4) -0.011(3)
C11 0.028(5) 0.044(5) 0.035(4) 0.016(4) -0.009(3) -0.005(4)
O10 0.031(3) 0.012(2) 0.064(4) 0.004(2) -0.008(3) -0.006(2)
O11 0.032(3) 0.019(3) 0.055(4) -0.002(2) 0.000(3) 0.002(2)
C23 0.040(3) 0.034(3) 0.023(2) -0.0007(19) -0.018(2) -0.002(2)
C24 0.045(3) 0.039(3) 0.025(2) -0.006(2) -0.014(2) 0.005(2)
C22 0.064(4) 0.037(3) 0.035(3) -0.003(3) -0.034(3) 0.015(3)
C25 0.043(3) 0.042(3) 0.022(2) -0.001(2) -0.015(2) 0.000(2)
C26 0.075(5) 0.039(3) 0.025(3) -0.007(2) -0.023(3) 0.012(3)
C28 0.043(3) 0.035(3) 0.024(2) -0.0028(19) -0.017(2) -0.001(2)
C29 0.035(6) 0.007(4) 0.044(5) -0.001(3) -0.008(4) -0.007(3)
N5 0.053(3) 0.058(4) 0.036(3) 0.003(2) -0.019(2) 0.010(3)
C30 0.074(5) 0.055(4) 0.046(4) 0.009(3) -0.022(4) 0.013(4)
C31 0.130(10) 0.198(15) 0.037(4) -0.020(6) -0.024(5) 0.121(11)
N6 0.166(11) 0.104(8) 0.082(7) -0.018(6) -0.042(7) 0.092(8)
C32 0.108(10) 0.185(16) 0.067(7) 0.015(8) 0.006(6) 0.100(11)
C34 0.042(3) 0.030(2) 0.020(2) 0.0007(18) -0.016(2) -0.005(2)
O14 0.052(3) 0.035(3) 0.027(2) -0.0045(18) -0.023(2) 0.008(2)
O12 0.037(2) 0.050(3) 0.026(2) -0.0021(17) -0.0139(17) -0.0030(19)
C33 0.031(4) 0.017(4) 0.036(4) -0.005(3) -0.014(4) -0.005(3)
O15 0.051(4) 0.026(3) 0.071(4) 0.007(3) -0.040(3) -0.016(3)

loop_
_atom_type_symbol
_atom_type_description
_atom_type_scat_dispersion_real
_atom_type_scat_dispersion_imag
_atom_type_scat_source
C C 0.0033 0.0016 'International Tables Vol C Tables 4.2.6.8 and 6.1.1.4'
H H 0.0000 0.0000 'International Tables Vol C Tables 4.2.6.8 and 6.1.1.4'
N N 0.0061 0.0033 'International Tables Vol C Tables 4.2.6.8 and 6.1.1.4'
O O 0.0106 0.0060 'International Tables Vol C Tables 4.2.6.8 and 6.1.1.4'
Sm Sm -0.1638 3.4418 'International Tables Vol C Tables 4.2.6.8 and 6.1.1.4'

loop_
_geom_angle_atom_site_label_1
_geom_angle_atom_site_label_2
_geom_angle_atom_site_label_3
_geom_angle
_geom_angle_site_symmetry_1
_geom_angle_site_symmetry_3
_geom_angle_publ_flag
O3 Sm2 O9 76.3(2) . . ?
O3 Sm2 O14 75.8(2) . . ?
O9 Sm2 O14 143.2(2) . . ?
O3 Sm2 O1 89.4(2) . . ?
O9 Sm2 O1 78.2(2) . . ?
O14 Sm2 O1 124.8(2) . . ?
O3 Sm2 O10 118.2(2) . . ?
O9 Sm2 O10 89.2(3) . . ?
O14 Sm2 O10 83.3(3) . . ?
O1 Sm2 O10 146.2(2) . . ?
O3 Sm2 N3 150.2(2) . . ?
O9 Sm2 N3 76.4(3) . . ?
O14 Sm2 N3 133.9(2) . . ?
O1 Sm2 N3 73.7(2) . . ?
O10 Sm2 N3 72.8(2) . . ?
O3 Sm2 O12 125.55(18) . . ?
O9 Sm2 O12 157.8(2) . . ?
O14 Sm2 O12 53.11(18) . . ?
O1 Sm2 O12 103.7(2) . . ?
O10 Sm2 O12 77.0(2) . . ?
N3 Sm2 O12 82.9(2) . . ?
O3 Sm2 O2 76.9(2) . . ?
O9 Sm2 O2 123.1(2) . . ?
O14 Sm2 O2 72.4(2) . . ?
O1 Sm2 O2 52.4(2) . . ?
O10 Sm2 O2 147.5(2) . . ?
N3 Sm2 O2 109.1(3) . . ?
O12 Sm2 O2 71.27(19) . . ?
O3 Sm2 O4 69.34(18) . . ?
O9 Sm2 O4 75.9(2) . . ?
O14 Sm2 O4 72.03(19) . . ?
O1 Sm2 O4 149.7(2) . . ?
O10 Sm2 O4 48.9(2) . . ?
N3 Sm2 O4 114.6(3) . . ?
O12 Sm2 O4 106.20(16) . . ?
O2 Sm2 O4 135.6(2) . . ?
O3 Sm2 C10 83.3(3) . . ?
O9 Sm2 C10 100.0(3) . . ?
O14 Sm2 C10 100.1(3) . . ?
O1 Sm2 C10 24.7(3) . . ?
O10 Sm2 C10 158.2(3) . . ?
N3 Sm2 C10 90.1(3) . . ?
O12 Sm2 C10 87.8(3) . . ?
O2 Sm2 C10 27.7(3) . . ?
O4 Sm2 C10 152.6(3) . . ?
O3 Sm2 C34 100.03(18) . . ?
O9 Sm2 C34 166.9(2) . . ?
O14 Sm2 C34 26.70(18) . . ?
O1 Sm2 C34 114.55(19) . . ?
O10 Sm2 C34 81.4(2) . . ?
N3 Sm2 C34 109.2(2) . . ?
O12 Sm2 C34 26.63(16) . . ?
O2 Sm2 C34 67.12(18) . . ?
O4 Sm2 C34 90.95(17) . . ?
C10 Sm2 C34 92.0(3) . . ?
O3 Sm2 C6 93.2(2) . . ?
O9 Sm2 C6 81.0(3) . . ?
O14 Sm2 C6 77.0(2) . . ?
O1 Sm2 C6 157.9(2) . . ?
O10 Sm2 C6 25.1(2) . . ?
N3 Sm2 C6 94.0(3) . . ?
O12 Sm2 C6 92.6(2) . . ?
O2 Sm2 C6 149.3(2) . . ?
O4 Sm2 C6 23.8(2) . . ?
C10 Sm2 C6 175.9(4) . . ?
C34 Sm2 C6 86.7(2) . . ?
O7 Sm1 O8 77.6(2) . . ?
O7 Sm1 O15 88.2(3) . . ?
O8 Sm1 O15 130.1(2) . . ?
O7 Sm1 O4 142.3(2) . . ?
O8 Sm1 O4 74.6(2) . . ?
O15 Sm1 O4 90.6(2) . . ?
O7 Sm1 O5 145.2(2) . . ?
O8 Sm1 O5 135.8(2) . . ?
O15 Sm1 O5 76.2(2) . . ?
O4 Sm1 O5 69.8(2) . . ?
O7 Sm1 O6 73.5(2) . . ?
O8 Sm1 O6 77.9(2) . . ?
O15 Sm1 O6 52.3(2) . . ?
O4 Sm1 O6 76.2(2) . . ?
O5 Sm1 O6 116.8(2) . . ?
O7 Sm1 N1 72.3(3) . . ?
O8 Sm1 N1 141.7(2) . . ?
O15 Sm1 N1 72.5(2) . . ?
O4 Sm1 N1 142.3(3) . . ?
O5 Sm1 N1 73.4(3) . . ?
O6 Sm1 N1 114.4(3) . . ?
O7 Sm1 O11 80.7(2) . . ?
O8 Sm1 O11 80.2(2) . . ?
O15 Sm1 O11 144.6(2) . . ?
O4 Sm1 O11 118.3(2) . . ?
O5 Sm1 O11 94.1(3) . . ?
O6 Sm1 O11 149.1(2) . . ?
N1 Sm1 O11 72.1(3) . . ?
O7 Sm1 O3 125.00(19) . . ?
O8 Sm1 O3 70.00(19) . . ?
O15 Sm1 O3 146.3(2) . . ?
O4 Sm1 O3 67.19(16) . . ?
O5 Sm1 O3 72.5(2) . . ?
O6 Sm1 O3 136.2(2) . . ?
N1 Sm1 O3 109.3(2) . . ?
O11 Sm1 O3 51.34(19) . . ?
O7 Sm1 C33 78.7(3) . . ?
O8 Sm1 C33 102.8(3) . . ?
O15 Sm1 C33 27.4(3) . . ?
O4 Sm1 C33 83.2(3) . . ?
O5 Sm1 C33 98.2(3) . . ?
O6 Sm1 C33 24.9(3) . . ?
N1 Sm1 C33 94.1(3) . . ?
O11 Sm1 C33 158.0(3) . . ?
O3 Sm1 C33 150.3(3) . . ?
O7 Sm1 C20 101.5(3) . . ?
O8 Sm1 C20 73.0(3) . . ?
O15 Sm1 C20 156.7(3) . . ?
O4 Sm1 C20 94.2(3) . . ?
O5 Sm1 C20 84.2(3) . . ?
O6 Sm1 C20 150.8(3) . . ?
N1 Sm1 C20 90.2(3) . . ?
O11 Sm1 C20 24.1(3) . . ?
O3 Sm1 C20 27.2(3) . . ?
C33 Sm1 C20 175.6(4) . . ?
C20 O3 Sm2 153.9(6) . . ?
C20 O3 Sm1 89.6(6) . . ?
Sm2 O3 Sm1 112.6(2) . . ?
C8 C9 C29 122.1(12) . . ?
C8 C9 C10 125.9(12) . . ?
C29 C9 C10 111.8(11) . . ?
C8 C7 C5 127.1(11) . 1_545 ?
C8 C7 H7 116.4 . . ?
C5 C7 H7 116.4 1_545 . ?
O1 C10 O2 126.2(10) . . ?
O1 C10 C9 120.9(11) . . ?
O2 C10 C9 112.9(10) . . ?
O1 C10 Sm2 60.8(6) . . ?
O2 C10 Sm2 65.5(5) . . ?
C9 C10 Sm2 177.5(9) . . ?
C6 O4 Sm1 154.3(5) . . ?
C6 O4 Sm2 94.7(5) . . ?
Sm1 O4 Sm2 110.2(2) . . ?
C10 O2 Sm2 86.8(6) . . ?
C14 C15 C19 120.2(11) . . ?
C14 C15 H15 119.9 . . ?
C19 C15 H15 119.9 . . ?
C10 O1 Sm2 94.5(7) . . ?
N1 C1 N2 112.9(9) . . ?
N1 C1 H1 123.6 . . ?
N2 C1 H1 123.6 . . ?
N3 C13 C12 115.0(11) . . ?
N3 C13 H13 122.5 . . ?
C12 C13 H13 122.5 . . ?
C27 O9 Sm2 134.3(5) . . ?
C1 N1 C2 105.6(8) . . ?
C1 N1 Sm1 121.5(7) . . ?
C2 N1 Sm1 132.8(6) . . ?
C33 O6 Sm1 94.6(6) . . ?
C7 C8 C9 118.4(12) . . ?
C7 C8 H8 120.8 . . ?
C9 C8 H8 120.8 . . ?
C4 N2 C3 127.1(8) 1_455 . ?
C4 N2 C1 128.5(8) 1_455 . ?
C3 N2 C1 104.5(8) . . ?
C11 N4 C12 108.8(9) . . ?
C11 N4 C14 122.3(9) . 1_655 ?
C12 N4 C14 128.9(10) . 1_655 ?
O11 C20 O3 125.0(10) . . ?
O11 C20 C16 118.4(11) . . ?
O3 C20 C16 116.5(10) . . ?
O11 C20 Sm1 62.0(6) . . ?
O3 C20 Sm1 63.2(5) . . ?
C16 C20 Sm1 178.7(8) . . ?
C15 C14 C16 123.2(10) . . ?
C15 C14 N4 117.3(10) . 1_455 ?
C16 C14 N4 119.2(10) . 1_455 ?
C13 C12 N4 102.1(12) . . ?
C13 C12 H12 129.0 . . ?
N4 C12 H12 129.0 . . ?
N2 C4 C5 121.7(9) 1_655 . ?
N2 C4 C29 119.6(9) 1_655 1_565 ?
C5 C4 C29 118.6(9) . 1_565 ?
C4 C5 C7 115.1(9) . 1_565 ?
C4 C5 C6 120.9(8) . . ?
C7 C5 C6 123.9(9) 1_565 . ?
C17 C16 C14 122.6(11) . . ?
C17 C16 C20 115.8(11) . . ?
C14 C16 C20 121.4(10) . . ?
C13 N3 C11 101.6(8) . . ?
C13 N3 Sm2 132.8(7) . . ?
C11 N3 Sm2 124.1(6) . . ?
C27 O8 Sm1 143.5(4) . . ?
O9 C27 O8 127.8(5) . . ?
O9 C27 C23 117.3(5) . . ?
O8 C27 C23 114.9(5) . . ?
C2 C3 N2 107.9(8) . . ?
C2 C3 H3 126.1 . . ?
N2 C3 H3 126.1 . . ?
O4 C6 O10 117.8(8) . . ?
O4 C6 C5 120.8(7) . . ?
O10 C6 C5 121.3(8) . . ?
O4 C6 Sm2 61.5(4) . . ?
O10 C6 Sm2 56.4(4) . . ?
C5 C6 Sm2 177.5(6) . . ?
C3 C2 N1 109.0(8) . . ?
C3 C2 H2 125.5 . . ?
N1 C2 H2 125.5 . . ?
C15 C19 C18 117.9(10) . . ?
C15 C19 C33 124.3(11) . 1_545 ?
C18 C19 C33 117.7(10) . 1_545 ?
C19 C18 C17 121.4(9) . . ?
C19 C18 H18 119.3 . . ?
C17 C18 H18 119.3 . . ?
C16 C17 C18 114.5(11) . . ?
C16 C17 H17 122.7 . . ?
C18 C17 H17 122.7 . . ?
N4 C11 N3 111.9(8) . . ?
N4 C11 H11 124.0 . . ?
N3 C11 H11 124.0 . . ?
C6 O10 Sm2 98.5(6) . . ?
C20 O11 Sm1 93.9(7) . . ?
C24 C23 C22 119.7(5) . . ?
C24 C23 C27 121.3(5) . . ?
C22 C23 C27 119.0(5) . . ?
C23 C24 C25 120.3(5) . . ?
C23 C24 H24 119.9 . . ?
C25 C24 H24 119.9 . . ?
C26 C22 C23 119.4(5) . . ?
C26 C22 H22 120.3 . . ?
C23 C22 H22 120.3 . . ?
C28 C25 C24 120.7(5) . . ?
C28 C25 N5 122.6(5) . . ?
C24 C25 N5 116.6(5) . . ?
C22 C26 C28 121.7(6) . . ?
C22 C26 H26 119.1 . . ?
C28 C26 H26 119.1 . . ?
C25 C28 C26 118.2(5) . . ?
C25 C28 C34 124.9(5) . 1_556 ?
C26 C28 C34 116.9(5) . 1_556 ?
C4 C29 C9 118.6(11) 1_545 . ?
C4 C29 H29 120.7 1_545 . ?
C9 C29 H29 120.7 . . ?
C31 N5 C30 105.7(8) . . ?
C31 N5 C25 128.7(7) . . ?
C30 N5 C25 124.7(6) . . ?
N6 C30 N5 108.2(9) . . ?
N6 C30 H30 125.9 . . ?
N5 C30 H30 125.9 . . ?
C32 C31 N5 111.6(12) . . ?
C32 C31 H31 124.2 . . ?
N5 C31 H31 124.2 . . ?
C30 N6 C32 105.5(10) . . ?
C31 C32 N6 107.3(12) . . ?
C31 C32 H32 126.4 . . ?
N6 C32 H32 126.4 . . ?
O14 C34 O12 122.3(5) . . ?
O14 C34 C28 116.8(5) . 1_554 ?
O12 C34 C28 120.8(5) . 1_554 ?
O14 C34 Sm2 59.6(3) . . ?
O12 C34 Sm2 63.5(3) . . ?
C28 C34 Sm2 170.0(4) 1_554 . ?
C34 O14 Sm2 93.7(4) . . ?
C34 O12 Sm2 89.8(3) . . ?
O6 C33 O15 116.5(9) . . ?
O6 C33 C19 127.3(10) . 1_565 ?
O15 C33 C19 116.1(10) . 1_565 ?
O6 C33 Sm1 60.5(5) . . ?
O15 C33 Sm1 56.1(5) . . ?
C19 C33 Sm1 172.1(8) 1_565 . ?
C33 O15 Sm1 96.6(6) . . ?

loop_
_geom_bond_atom_site_label_1
_geom_bond_atom_site_label_2
_geom_bond_distance
_geom_bond_site_symmetry_2
_geom_bond_publ_flag
Sm2 O3 2.363(6) . ?
Sm2 O9 2.391(6) . ?
Sm2 O14 2.431(6) . ?
Sm2 O1 2.434(6) . ?
Sm2 O10 2.479(6) . ?
Sm2 N3 2.488(8) . ?
Sm2 O12 2.519(4) . ?
Sm2 O2 2.534(7) . ?
Sm2 O4 2.597(6) . ?
Sm2 C10 2.781(11) . ?
Sm2 C34 2.813(5) . ?
Sm2 C6 2.945(8) . ?
Sm1 O7 2.366(5) . ?
Sm1 O8 2.376(6) . ?
Sm1 O15 2.433(7) . ?
Sm1 O4 2.474(6) . ?
Sm1 O5 2.492(6) . ?
Sm1 O6 2.544(6) . ?
Sm1 N1 2.595(8) . ?
Sm1 O11 2.609(7) . ?
Sm1 O3 2.633(6) . ?
Sm1 C33 2.913(11) . ?
Sm1 C20 2.950(12) . ?
O3 C20 1.349(14) . ?
C9 C8 1.341(19) . ?
C9 C29 1.475(17) . ?
C9 C10 1.585(16) . ?
C7 C8 1.308(18) . ?
C7 C5 1.463(14) 1_545 ?
C7 H7 0.9300 . ?
C10 O1 1.167(14) . ?
C10 O2 1.294(14) . ?
O4 C6 1.193(11) . ?
C15 C14 1.334(17) . ?
C15 C19 1.331(16) . ?
C15 H15 0.9300 . ?
C1 N1 1.299(13) . ?
C1 N2 1.352(12) . ?
C1 H1 0.9300 . ?
C13 N3 1.351(15) . ?
C13 C12 1.360(18) . ?
C13 H13 0.9300 . ?
O9 C27 1.300(9) . ?
N1 C2 1.377(12) . ?
O6 C33 1.232(13) . ?
C8 H8 0.9300 . ?
N2 C4 1.315(12) 1_455 ?
N2 C3 1.384(10) . ?
N4 C11 1.340(13) . ?
N4 C12 1.374(14) . ?
N4 C14 1.548(13) 1_655 ?
C20 O11 1.210(15) . ?
C20 C16 1.559(16) . ?
C14 C16 1.353(17) . ?
C14 N4 1.548(13) 1_455 ?
C12 H12 0.9300 . ?
C4 N2 1.315(12) 1_655 ?
C4 C5 1.437(12) . ?
C4 C29 1.435(13) 1_565 ?
C5 C7 1.463(14) 1_565 ?
C5 C6 1.454(13) . ?
C16 C17 1.328(17) . ?
N3 C11 1.346(11) . ?
O8 C27 1.271(8) . ?
C27 C23 1.504(6) . ?
C3 C2 1.335(13) . ?
C3 H3 0.9300 . ?
C6 O10 1.264(11) . ?
C2 H2 0.9300 . ?
C19 C18 1.419(14) . ?
C19 C33 1.422(16) 1_545 ?
C18 C17 1.457(13) . ?
C18 H18 0.9300 . ?
C17 H17 0.9300 . ?
C11 H11 0.9300 . ?
C23 C24 1.381(8) . ?
C23 C22 1.411(8) . ?
C24 C25 1.402(7) . ?
C24 H24 0.9300 . ?
C22 C26 1.377(8) . ?
C22 H22 0.9300 . ?
C25 C28 1.392(7) . ?
C25 N5 1.439(8) . ?
C26 C28 1.405(9) . ?
C26 H26 0.9300 . ?
C28 C34 1.517(7) 1_556 ?
C29 C4 1.435(13) 1_545 ?
C29 H29 0.9300 . ?
N5 C31 1.333(12) . ?
N5 C30 1.340(10) . ?
C30 N6 1.326(11) . ?
C30 H30 0.9300 . ?
C31 C32 1.230(15) . ?
C31 H31 0.9300 . ?
N6 C32 1.394(19) . ?
C32 H32 0.9300 . ?
C34 O14 1.267(8) . ?
C34 O12 1.261(7) . ?
C34 C28 1.517(7) 1_554 ?
C33 O15 1.347(13) . ?
C33 C19 1.422(16) 1_565 ?

loop_
_geom_torsion_atom_site_label_1
_geom_torsion_atom_site_label_2
_geom_torsion_atom_site_label_3
_geom_torsion_atom_site_label_4
_geom_torsion
_geom_torsion_site_symmetry_1
_geom_torsion_site_symmetry_2
_geom_torsion_site_symmetry_3
_geom_torsion_site_symmetry_4
_geom_torsion_publ_flag
C8 C9 C10 O1 166.7(14) . . . . ?
C29 C9 C10 O1 -7.7(18) . . . . ?
C8 C9 C10 O2 -12.8(19) . . . . ?
C29 C9 C10 O2 172.8(11) . . . . ?
O1 C10 O2 Sm2 2.6(14) . . . . ?
C9 C10 O2 Sm2 -178.0(10) . . . . ?
O2 C10 O1 Sm2 -2.7(14) . . . . ?
C9 C10 O1 Sm2 177.9(11) . . . . ?
N2 C1 N1 C2 -4.8(13) . . . . ?
N2 C1 N1 Sm1 179.3(6) . . . . ?
C5 C7 C8 C9 -2(2) 1_545 . . . ?
C29 C9 C8 C7 -1(2) . . . . ?
C10 C9 C8 C7 -174.5(13) . . . . ?
N1 C1 N2 C4 -176.6(9) . . . 1_455 ?
N1 C1 N2 C3 3.1(12) . . . . ?
Sm2 O3 C20 O11 153.1(9) . . . . ?
Sm1 O3 C20 O11 3.9(12) . . . . ?
Sm2 O3 C20 C16 -29.4(19) . . . . ?
Sm1 O3 C20 C16 -178.6(9) . . . . ?
Sm2 O3 C20 Sm1 149.2(13) . . . . ?
C19 C15 C14 C16 4(2) . . . . ?
C19 C15 C14 N4 178.5(11) . . . 1_455 ?
N3 C13 C12 N4 -7.0(18) . . . . ?
C11 N4 C12 C13 2.2(15) . . . . ?
C14 N4 C12 C13 -177.7(13) 1_655 . . . ?
N2 C4 C5 C7 -179.7(10) 1_655 . . 1_565 ?
C29 C4 C5 C7 -3.2(13) 1_565 . . 1_565 ?
N2 C4 C5 C6 1.0(14) 1_655 . . . ?
C29 C4 C5 C6 177.4(10) 1_565 . . . ?
C15 C14 C16 C17 -5(2) . . . . ?
N4 C14 C16 C17 -178.8(12) 1_455 . . . ?
C15 C14 C16 C20 -178.5(13) . . . . ?
N4 C14 C16 C20 7.6(19) 1_455 . . . ?
O11 C20 C16 C17 -102.4(14) . . . . ?
O3 C20 C16 C17 79.9(14) . . . . ?
O11 C20 C16 C14 71.5(16) . . . . ?
O3 C20 C16 C14 -106.2(13) . . . . ?
C12 C13 N3 C11 8.6(17) . . . . ?
C12 C13 N3 Sm2 174.7(11) . . . . ?
Sm2 O9 C27 O8 -3.7(12) . . . . ?
Sm2 O9 C27 C23 179.1(5) . . . . ?
Sm1 O8 C27 O9 -3.7(13) . . . . ?
Sm1 O8 C27 C23 173.5(6) . . . . ?
C4 N2 C3 C2 179.7(9) 1_455 . . . ?
C1 N2 C3 C2 0.0(10) . . . . ?
Sm1 O4 C6 O10 168.6(9) . . . . ?
Sm2 O4 C6 O10 3.0(10) . . . . ?
Sm1 O4 C6 C5 -15(2) . . . . ?
Sm2 O4 C6 C5 179.1(8) . . . . ?
Sm1 O4 C6 Sm2 165.6(15) . . . . ?
C4 C5 C6 O4 114.4(11) . . . . ?
C7 C5 C6 O4 -64.9(15) 1_565 . . . ?
C4 C5 C6 O10 -69.6(14) . . . . ?
C7 C5 C6 O10 111.1(13) 1_565 . . . ?
N2 C3 C2 N1 -2.9(11) . . . . ?
C1 N1 C2 C3 4.7(12) . . . . ?
Sm1 N1 C2 C3 179.9(7) . . . . ?
C14 C15 C19 C18 -2(2) . . . . ?
C14 C15 C19 C33 -179.8(12) . . . 1_545 ?
C15 C19 C18 C17 0.2(17) . . . . ?
C33 C19 C18 C17 178.1(11) 1_545 . . . ?
C14 C16 C17 C18 2.7(18) . . . . ?
C20 C16 C17 C18 176.6(11) . . . . ?
C19 C18 C17 C16 -0.5(17) . . . . ?
C12 N4 C11 N3 3.0(14) . . . . ?
C14 N4 C11 N3 -177.1(10) 1_655 . . . ?
C13 N3 C11 N4 -6.8(13) . . . . ?
Sm2 N3 C11 N4 -174.5(7) . . . . ?
O4 C6 O10 Sm2 -3.1(10) . . . . ?
C5 C6 O10 Sm2 -179.2(8) . . . . ?
O3 C20 O11 Sm1 -3.9(12) . . . . ?
C16 C20 O11 Sm1 178.6(9) . . . . ?
O9 C27 C23 C24 -15.6(9) . . . . ?
O8 C27 C23 C24 166.8(6) . . . . ?
O9 C27 C23 C22 166.0(7) . . . . ?
O8 C27 C23 C22 -11.5(9) . . . . ?
C22 C23 C24 C25 -0.7(10) . . . . ?
C27 C23 C24 C25 -179.0(6) . . . . ?
C24 C23 C22 C26 2.8(12) . . . . ?
C27 C23 C22 C26 -178.8(8) . . . . ?
C23 C24 C25 C28 -1.6(10) . . . . ?
C23 C24 C25 N5 175.8(6) . . . . ?
C23 C22 C26 C28 -2.7(15) . . . . ?
C24 C25 C28 C26 1.6(10) . . . . ?
N5 C25 C28 C26 -175.6(7) . . . . ?
C24 C25 C28 C34 -178.9(6) . . . 1_556 ?
N5 C25 C28 C34 3.9(10) . . . 1_556 ?
C22 C26 C28 C25 0.5(13) . . . . ?
C22 C26 C28 C34 -179.0(8) . . . 1_556 ?
C8 C9 C29 C4 0.6(19) . . . 1_545 ?
C10 C9 C29 C4 175.3(10) . . . 1_545 ?
C28 C25 N5 C31 -136.7(13) . . . . ?
C24 C25 N5 C31 46.0(15) . . . . ?
C28 C25 N5 C30 55.2(11) . . . . ?
C24 C25 N5 C30 -122.1(8) . . . . ?
C31 N5 C30 N6 3.4(14) . . . . ?
C25 N5 C30 N6 173.8(9) . . . . ?
C30 N5 C31 C32 -11(2) . . . . ?
C25 N5 C31 C32 179.0(14) . . . . ?
N5 C30 N6 C32 4.3(16) . . . . ?
N5 C31 C32 N6 14(2) . . . . ?
C30 N6 C32 C31 -11(2) . . . . ?
O12 C34 O14 Sm2 -10.5(7) . . . . ?
C28 C34 O14 Sm2 169.4(4) 1_554 . . . ?
O14 C34 O12 Sm2 10.1(6) . . . . ?
C28 C34 O12 Sm2 -169.8(5) 1_554 . . . ?
Sm1 O6 C33 O15 -3.0(11) . . . . ?
Sm1 O6 C33 C19 179.9(12) . . . 1_565 ?
O6 C33 O15 Sm1 3.2(11) . . . . ?
C19 C33 O15 Sm1 -179.4(9) 1_565 . . . ?
